data_7047107
loop_
_publ_author_name
'Pasi\'nska, K'
'Piecha-Bisiorek, A'
'Kinzhybalo, V.'
'Ci\.zman, A'
'G\;agor, A'
'Pietraszko, A.'

_publ_section_title
;
 A paraelectric-ferroelectric phase transition of an organically templated
 zinc oxalate coordination polymer.
;
_journal_issue 33
_journal_name_full 'Dalton transactions (Cambridge, England : 2003)'
_journal_page_first 11308
_journal_page_last 11312
_journal_paper_doi 10.1039/c8dt02859a
_journal_volume 47
_journal_year 2018
_chemical_formula_moiety 'C8 O16 Zn2, 2(C6 H14 N2), 6(H2 O)'
_chemical_formula_sum 'C20 H40 N4 O22 Zn2'
_chemical_formula_weight 819.30
_space_group_crystal_system monoclinic
_space_group_IT_number 4
_space_group_name_Hall 'P 2yb'
_space_group_name_H-M_alt 'P 1 21 1'
_symmetry_space_group_name_Hall 'P 2yb'
_symmetry_space_group_name_H-M 'P 1 21 1'
_atom_sites_solution_hydrogens mixed
_atom_sites_solution_primary direct
_audit_creation_date 2017-10-20
_audit_creation_method
;
Olex2 1.2
(compiled 2017.08.10 svn.r3458 for OlexSys, GUI svn.r5381)
;
_audit_update_record
;
2017-10-27 deposited with the CCDC.
2018-07-23 downloaded from the CCDC.
;
_cell_angle_alpha 90
_cell_angle_beta 91.32(3)
_cell_angle_gamma 90
_cell_formula_units_Z 2
_cell_length_a 9.393(3)
_cell_length_b 16.675(5)
_cell_length_c 9.812(3)
_cell_measurement_reflns_used 5816
_cell_measurement_temperature 140.00(11)
_cell_measurement_theta_max 28.8520
_cell_measurement_theta_min 2.9630
_cell_volume 1536.4(8)
_computing_cell_refinement 'CrysAlisPro 1.171.38.34a (Rigaku OD, 2015)'
_computing_data_collection 'CrysAlisPro 1.171.38.34a (Rigaku OD, 2015)'
_computing_data_reduction 'CrysAlisPro 1.171.38.34a (Rigaku OD, 2015)'
_computing_molecular_graphics 'Olex2 (Dolomanov et al., 2009)'
_computing_publication_material 'Olex2 (Dolomanov et al., 2009)'
_computing_structure_refinement 'ShelXL (Sheldrick, 2015)'
_computing_structure_solution 'ShelXS (Sheldrick, 2008)'
_diffrn_ambient_environment N~2~
_diffrn_ambient_temperature 140.00(11)
_diffrn_detector 'CCD plate'
_diffrn_detector_area_resol_mean 10.6249
_diffrn_detector_type Atlas
_diffrn_measured_fraction_theta_full 1.000
_diffrn_measured_fraction_theta_max 1.000
_diffrn_measurement_details
;
List of Runs (angles in degrees, time in seconds):

  # Type    Start    End  Width  t~exp~   \w     \q     \k     \f   Frames
#--------------------------------------------------------------------------
  1  \w    -64.00  43.00   1.00    9.17    --   12.31 -57.00  90.00  107
  2  \w    -69.00  47.00   1.00    9.17    --   12.31 -77.00  30.00  116
  3  \w    -25.00  30.00   1.00    9.17    --  -13.41 -99.00 -90.00   55
  4  \w     35.00  76.00   1.00    9.17    --   12.31 178.00 -30.00   41
;
_diffrn_measurement_device 'four-circle diffractometer'
_diffrn_measurement_device_type 'Xcalibur, Atlas'
_diffrn_measurement_method '\w scans'
_diffrn_orient_matrix_type 'CrysAlisPro convention (1999,Acta A55,543-557)'
_diffrn_orient_matrix_UB_11 0.0607812000
_diffrn_orient_matrix_UB_12 -0.0248074000
_diffrn_orient_matrix_UB_13 -0.0065990000
_diffrn_orient_matrix_UB_21 -0.0444270000
_diffrn_orient_matrix_UB_22 -0.0344082000
_diffrn_orient_matrix_UB_23 -0.0022790000
_diffrn_orient_matrix_UB_31 -0.0058850000
_diffrn_orient_matrix_UB_32 0.0033514000
_diffrn_orient_matrix_UB_33 -0.0719614000
_diffrn_radiation_monochromator graphite
_diffrn_radiation_probe x-ray
_diffrn_radiation_type MoK\a
_diffrn_radiation_wavelength 0.71073
_diffrn_reflns_av_R_equivalents 0.0283
_diffrn_reflns_av_unetI/netI 0.0433
_diffrn_reflns_Laue_measured_fraction_full 1.000
_diffrn_reflns_Laue_measured_fraction_max 1.000
_diffrn_reflns_limit_h_max 11
_diffrn_reflns_limit_h_min -11
_diffrn_reflns_limit_k_max 20
_diffrn_reflns_limit_k_min -20
_diffrn_reflns_limit_l_max 12
_diffrn_reflns_limit_l_min -12
_diffrn_reflns_number 11955
_diffrn_reflns_point_group_measured_fraction_full 1.000
_diffrn_reflns_point_group_measured_fraction_max 1.000
_diffrn_reflns_theta_full 25.998
_diffrn_reflns_theta_max 25.998
_diffrn_reflns_theta_min 2.076
_diffrn_source 'fine-focus sealed X-ray tube'
_diffrn_source_type 'Enhance (Mo) X-ray Source'
_exptl_absorpt_coefficient_mu 1.662
_exptl_absorpt_correction_T_max 0.838
_exptl_absorpt_correction_T_min 0.712
_exptl_absorpt_correction_type analytical
_exptl_absorpt_process_details
;
CrysAlisPro 1.171.38.34a (Rigaku Oxford Diffraction, 2015)
Analytical numeric absorption correction using a multifaceted crystal
            model based on expressions derived by R.C. Clark & J.S. Reid.
(Clark, R. C. & Reid, J. S. (1995). Acta Cryst. A51, 887-897)
Empirical absorption correction using spherical harmonics,
 implemented in SCALE3 ABSPACK scaling algorithm.
;
_exptl_crystal_colour colourless
_exptl_crystal_density_diffrn 1.771
_exptl_crystal_description 'needle '
_exptl_crystal_F_000 848
_exptl_crystal_size_max 0.281
_exptl_crystal_size_mid 0.179
_exptl_crystal_size_min 0.133
_refine_diff_density_max 0.378
_refine_diff_density_min -0.424
_refine_diff_density_rms 0.096
_refine_ls_abs_structure_details
;
 Refined as an inversion twin.
;
_refine_ls_abs_structure_Flack 0.513(19)
_refine_ls_extinction_method none
_refine_ls_goodness_of_fit_ref 1.056
_refine_ls_hydrogen_treatment constr
_refine_ls_matrix_type full
_refine_ls_number_parameters 422
_refine_ls_number_reflns 5302
_refine_ls_number_restraints 1
_refine_ls_restrained_S_all 1.056
_refine_ls_R_factor_all 0.0396
_refine_ls_R_factor_gt 0.0312
_refine_ls_shift/su_max 0.000
_refine_ls_shift/su_mean 0.000
_refine_ls_structure_factor_coef Fsqd
_refine_ls_weighting_details 'w=1/[\s^2^(Fo^2^)+(0.0250P)^2^+0.6650P] where P=(Fo^2^+2Fc^2^)/3'
_refine_ls_weighting_scheme calc
_refine_ls_wR_factor_gt 0.0644
_refine_ls_wR_factor_ref 0.0678
_reflns_Friedel_coverage 0.930
_reflns_Friedel_fraction_full 1.000
_reflns_Friedel_fraction_max 1.000
_reflns_number_gt 4718
_reflns_number_total 5302
_reflns_threshold_expression 'I > 2\s(I)'
_cod_data_source_file c8dt02859a2.cif
_cod_data_source_block DZnOH_140K
_cod_depositor_comments 'Adding full bibliography for 7047095--7047114.cif.'
_cod_database_code 7047107
_shelx_shelxl_version_number 2014/7
_chemical_oxdiff_formula 'C20 H40 N4 O22 Zn2'
_shelx_space_group_comment
;
The symmetry employed for this shelxl refinement is uniquely defined
by the following loop, which should always be used as a source of
symmetry information in preference to the above space-group names.
They are only intended as comments.
;
_reflns_odcompleteness_completeness 99.97
_reflns_odcompleteness_iscentric 1
_reflns_odcompleteness_theta 26.32
_olex2_refinement_description
;
1. Twinned data refinement
 Scales: 0.487(19)
 0.513(19)
2. Fixed Uiso
 At 1.2 times of:
  All C(H,H) groups, All N(H) groups
 At 1.5 times of:
  All O(H,H) groups
3.a Free rotating group:
 O9A(H9AC,H9AD), O10A(H10E,H10F), O11A(H11A,H11B), O9B(H9BC,H9BD), O10B(H10G,
 H10H), O11B(H11C,H11D), O7B(O8B,O3B,O4B,C2B,C3B,O1B,O6B,C1B,O2B,O5B,C4B)
3.b Ternary CH refined with riding coordinates:
 N1A(H1A), N2A(H2A), N1B(H1B), N2B(H2B)
3.c Secondary CH2 refined with riding coordinates:
 C5A(H5AA,H5AB), C6A(H6AA,H6AB), C7A(H7AA,H7AB), C8A(H8AA,H8AB), C9A(H9AA,
 H9AB), C10A(H10A,H10B), C5B(H5BA,H5BB), C6B(H6BA,H6BB), C7B(H7BA,H7BB),
 C8B(H8BA,H8BB), C9B(H9BA,H9BB), C10B(H10C,H10D)
;
_olex2_submission_special_instructions 'No special instructions were received'
_oxdiff_exptl_absorpt_empirical_details
;
Empirical correction (ABSPACK) includes:
- Absorption correction using spherical harmonics
- Frame scaling
;
_oxdiff_exptl_absorpt_empirical_full_max 1.050
_oxdiff_exptl_absorpt_empirical_full_min 0.948

loop_
_space_group_symop_operation_xyz
'x, y, z'
'-x, y+1/2, -z'

loop_
_atom_site_label
_atom_site_type_symbol
_atom_site_fract_x
_atom_site_fract_y
_atom_site_fract_z
_atom_site_U_iso_or_equiv
_atom_site_adp_type
_atom_site_occupancy
_atom_site_site_symmetry_order
_atom_site_calc_flag
_atom_site_refinement_flags_posn
Zn1A Zn 0.34893(7) 0.54628(3) 0.99512(6) 0.01477(19) Uani 1 1 d .
N1A N 0.1353(6) 0.8287(4) 0.9696(5) 0.0173(13) Uani 1 1 d .
H1A H 0.2223 0.8612 0.9675 0.021 Uiso 1 1 calc R
N2A N -0.0865(6) 0.7476(4) 0.9774(5) 0.0156(12) Uani 1 1 d .
H2A H -0.1742 0.7158 0.9806 0.019 Uiso 1 1 calc R
C5A C 0.0252(7) 0.7003(5) 0.9044(7) 0.0215(18) Uani 1 1 d .
H5AA H -0.0132 0.6801 0.8185 0.026 Uiso 1 1 calc R
H5AB H 0.0563 0.6551 0.9597 0.026 Uiso 1 1 calc R
C6A C 0.1512(7) 0.7570(5) 0.8792(6) 0.0176(15) Uani 1 1 d .
H6AA H 0.2404 0.7299 0.9000 0.021 Uiso 1 1 calc R
H6AB H 0.1510 0.7734 0.7843 0.021 Uiso 1 1 calc R
C7A C 0.0122(7) 0.8776(5) 0.9207(7) 0.0273(19) Uani 1 1 d .
H7AA H 0.0344 0.9029 0.8348 0.033 Uiso 1 1 calc R
H7AB H -0.0075 0.9193 0.9864 0.033 Uiso 1 1 calc R
C8A C -0.1164(8) 0.8244(5) 0.9020(7) 0.0236(19) Uani 1 1 d .
H8AA H -0.1999 0.8504 0.9381 0.028 Uiso 1 1 calc R
H8AB H -0.1340 0.8136 0.8060 0.028 Uiso 1 1 calc R
C9A C 0.1126(8) 0.8003(5) 1.1106(6) 0.0264(17) Uani 1 1 d .
H9AA H 0.1240 0.8445 1.1742 0.032 Uiso 1 1 calc R
H9AB H 0.1822 0.7594 1.1347 0.032 Uiso 1 1 calc R
C10A C -0.0366(7) 0.7660(5) 1.1187(6) 0.0237(16) Uani 1 1 d .
H10A H -0.0357 0.7177 1.1737 0.028 Uiso 1 1 calc R
H10B H -0.0997 0.8047 1.1601 0.028 Uiso 1 1 calc R
O9A O 0.6967(6) 0.4181(4) 1.2352(6) 0.0335(14) Uani 1 1 d .
H9AC H 0.6074 0.4205 1.2183 0.050 Uiso 1 1 d G
H9AD H 0.7287 0.4651 1.2507 0.050 Uiso 1 1 d G
O10A O 0.4099(5) 0.8584(4) 1.0591(6) 0.0285(13) Uani 1 1 d .
H10E H 0.4442 0.9051 1.0479 0.043 Uiso 1 1 d G
H10F H 0.4775 0.8247 1.0688 0.043 Uiso 1 1 d G
O11A O 0.9450(6) 0.4976(4) 0.8337(5) 0.0377(14) Uani 1 1 d .
H11A H 0.9419 0.4992 0.7471 0.057 Uiso 1 1 d G
H11B H 0.8865 0.5315 0.8649 0.057 Uiso 1 1 d G
O2A O 0.2957(4) 0.4426(2) 0.8889(3) 0.0142(10) Uani 1 1 d .
O5A O 0.2213(4) 0.4047(2) 0.6802(4) 0.0165(11) Uani 1 1 d .
C4A C 0.2552(5) 0.4569(3) 0.7676(5) 0.0145(14) Uani 1 1 d .
O6A O 0.0936(4) 0.5278(3) 1.3222(3) 0.0169(12) Uani 1 1 d .
O1A O 0.1723(4) 0.5596(2) 1.1161(3) 0.0187(12) Uani 1 1 d .
C1A C 0.1826(5) 0.5260(3) 1.2311(5) 0.0151(16) Uani 1 1 d .
O3A O 0.5638(4) 0.5355(2) 0.9444(3) 0.0164(11) Uani 1 1 d .
O4A O 0.4222(4) 0.6595(2) 1.0565(4) 0.0169(11) Uani 1 1 d .
O8A O 0.7678(4) 0.6041(3) 0.9678(4) 0.0271(10) Uani 1 1 d .
O7A O 0.6162(5) 0.7352(3) 1.0375(5) 0.0301(11) Uani 1 1 d .
C2A C 0.6358(6) 0.5965(4) 0.9768(5) 0.0180(14) Uani 1 1 d .
C3A C 0.5513(6) 0.6712(3) 1.0275(5) 0.0184(15) Uani 1 1 d .
Zn1B Zn 0.15371(7) 0.45508(3) 0.49338(6) 0.01460(19) Uani 1 1 d .
N1B N 0.3725(6) 0.1762(4) 0.5111(5) 0.0176(13) Uani 1 1 d .
H1B H 0.2849 0.1448 0.4995 0.021 Uiso 1 1 calc R
N2B N 0.5942(6) 0.2563(4) 0.5392(5) 0.0165(13) Uani 1 1 d .
H2B H 0.6812 0.2882 0.5507 0.020 Uiso 1 1 calc R
C5B C 0.4730(6) 0.3014(5) 0.5972(6) 0.0175(17) Uani 1 1 d .
H5BA H 0.4515 0.3481 0.5416 0.021 Uiso 1 1 calc R
H5BB H 0.4977 0.3193 0.6888 0.021 Uiso 1 1 calc R
C6B C 0.3439(7) 0.2461(5) 0.6003(6) 0.0223(16) Uani 1 1 d .
H6BA H 0.3281 0.2282 0.6928 0.027 Uiso 1 1 calc R
H6BB H 0.2596 0.2744 0.5677 0.027 Uiso 1 1 calc R
C7B C 0.4869(6) 0.1237(4) 0.5742(6) 0.0164(15) Uani 1 1 d .
H7BA H 0.5156 0.0828 0.5101 0.020 Uiso 1 1 calc R
H7BB H 0.4521 0.0974 0.6552 0.020 Uiso 1 1 calc R
C8B C 0.6138(7) 0.1788(5) 0.6115(7) 0.0179(16) Uani 1 1 d .
H8BA H 0.6184 0.1877 0.7092 0.021 Uiso 1 1 calc R
H8BB H 0.7022 0.1538 0.5847 0.021 Uiso 1 1 calc R
C9B C 0.4186(7) 0.2046(5) 0.3743(6) 0.0231(17) Uani 1 1 d .
H9BA H 0.3520 0.2443 0.3387 0.028 Uiso 1 1 calc R
H9BB H 0.4206 0.1600 0.3110 0.028 Uiso 1 1 calc R
C10B C 0.5669(7) 0.2414(5) 0.3899(6) 0.0211(15) Uani 1 1 d .
H10C H 0.6379 0.2051 0.3548 0.025 Uiso 1 1 calc R
H10D H 0.5716 0.2914 0.3396 0.025 Uiso 1 1 calc R
O9B O -0.1854(5) 0.5793(4) 0.2625(5) 0.0312(14) Uani 1 1 d .
H9BC H -0.1907 0.5828 0.1762 0.047 Uiso 1 1 d G
H9BD H -0.1031 0.5626 0.2870 0.047 Uiso 1 1 d G
O10B O 0.1064(5) 0.1373(4) 0.4265(5) 0.0272(12) Uani 1 1 d .
H10G H 0.0817 0.0892 0.4431 0.041 Uiso 1 1 d G
H10H H 0.0431 0.1695 0.4548 0.041 Uiso 1 1 d G
O11B O -0.4203(6) 0.5074(4) 0.6636(5) 0.0398(15) Uani 1 1 d .
H11C H -0.3613 0.4765 0.6249 0.060 Uiso 1 1 d G
H11D H -0.3991 0.5105 0.7480 0.060 Uiso 1 1 d G
O7B O -0.0970(2) 0.25749(12) 0.4794(2) 0.0294(12) Uani 1 1 d .
O8B O -0.24183(16) 0.38227(14) 0.5891(2) 0.0233(10) Uani 1 1 d G
O3B O -0.05817(14) 0.46221(11) 0.54986(16) 0.0173(11) Uani 1 1 d G
O4B O 0.07826(18) 0.34283(10) 0.42842(16) 0.0181(11) Uani 1 1 d G
C2B C -0.12251(15) 0.39558(12) 0.54492(17) 0.0132(13) Uani 1 1 d G
C3B C -0.04047(18) 0.32515(11) 0.47795(18) 0.0172(16) Uani 1 1 d G
O1B O 0.33057(16) 0.44051(13) 0.37306(17) 0.0169(12) Uani 1 1 d G
O6B O 0.4137(2) 0.47769(19) 0.17011(19) 0.0185(13) Uani 1 1 d G
C1B C 0.3205(2) 0.47629(15) 0.26256(16) 0.0146(16) Uani 1 1 d G
O2B O 0.21481(18) 0.55873(11) 0.59937(18) 0.0176(11) Uani 1 1 d G
O5B O 0.2839(2) 0.59763(17) 0.8096(2) 0.0152(11) Uani 1 1 d G
C4B C 0.24982(19) 0.54577(14) 0.72206(17) 0.0142(13) Uani 1 1 d G

loop_
_atom_site_aniso_label
_atom_site_aniso_U_11
_atom_site_aniso_U_22
_atom_site_aniso_U_33
_atom_site_aniso_U_23
_atom_site_aniso_U_13
_atom_site_aniso_U_12
Zn1A 0.0155(4) 0.0153(5) 0.0135(3) 0.0001(3) 0.0008(3) -0.0005(4)
N1A 0.016(3) 0.017(4) 0.019(3) 0.001(2) 0.003(2) -0.003(3)
N2A 0.011(3) 0.015(3) 0.020(3) 0.002(2) 0.003(2) -0.001(2)
C5A 0.027(4) 0.016(5) 0.022(3) -0.006(3) 0.002(3) -0.001(4)
C6A 0.017(3) 0.015(4) 0.021(3) -0.003(3) 0.002(2) 0.005(3)
C7A 0.027(4) 0.023(5) 0.032(4) 0.004(3) 0.007(3) 0.012(4)
C8A 0.020(4) 0.030(5) 0.021(3) 0.006(3) 0.006(3) 0.008(4)
C9A 0.026(4) 0.035(4) 0.018(3) -0.005(3) -0.004(3) -0.002(3)
C10A 0.029(4) 0.026(4) 0.017(3) 0.001(3) 0.004(3) -0.001(3)
O9A 0.028(3) 0.029(3) 0.043(3) -0.001(3) 0.000(2) 0.007(3)
O10A 0.020(2) 0.018(3) 0.047(3) 0.000(3) -0.008(2) -0.004(2)
O11A 0.048(3) 0.031(3) 0.034(3) -0.001(3) 0.007(2) 0.008(3)
O2A 0.016(2) 0.013(3) 0.0130(18) 0.002(2) 0.0024(16) -0.004(2)
O5A 0.018(3) 0.014(3) 0.018(2) 0.0000(19) 0.0010(18) -0.002(2)
C4A 0.010(3) 0.020(4) 0.014(3) 0.000(3) 0.003(2) 0.001(3)
O6A 0.013(2) 0.023(3) 0.014(2) 0.0038(19) 0.0019(17) 0.000(2)
O1A 0.014(2) 0.027(4) 0.0148(19) 0.001(2) -0.0027(16) 0.000(2)
C1A 0.011(3) 0.016(5) 0.017(3) -0.004(3) 0.000(2) -0.002(3)
O3A 0.016(2) 0.013(3) 0.021(2) 0.000(2) 0.0020(18) -0.003(2)
O4A 0.014(2) 0.017(3) 0.020(2) -0.0033(19) 0.0007(17) -0.002(2)
O8A 0.016(2) 0.027(2) 0.039(2) -0.009(2) 0.0071(17) -0.0014(18)
O7A 0.020(2) 0.019(3) 0.052(3) -0.010(2) 0.006(2) -0.005(2)
C2A 0.024(3) 0.022(4) 0.007(2) 0.004(2) 0.003(2) 0.004(3)
C3A 0.018(4) 0.019(4) 0.018(3) -0.007(3) 0.000(3) -0.004(3)
Zn1B 0.0147(4) 0.0154(5) 0.0139(3) -0.0002(3) 0.0022(3) -0.0005(4)
N1B 0.017(3) 0.013(3) 0.022(3) -0.001(2) -0.001(2) -0.003(3)
N2B 0.014(3) 0.019(3) 0.017(2) -0.002(2) -0.001(2) -0.001(3)
C5B 0.011(4) 0.016(5) 0.026(3) -0.006(3) 0.001(3) 0.001(3)
C6B 0.021(4) 0.018(4) 0.028(3) -0.003(3) 0.005(3) 0.000(3)
C7B 0.018(4) 0.006(4) 0.025(3) 0.004(3) 0.004(3) -0.002(3)
C8B 0.015(4) 0.020(4) 0.018(3) 0.004(3) -0.002(3) 0.005(3)
C9B 0.035(4) 0.021(4) 0.013(3) -0.001(3) -0.005(3) 0.001(3)
C10B 0.029(4) 0.021(4) 0.014(3) 0.004(3) 0.006(2) 0.002(3)
O9B 0.016(3) 0.041(4) 0.036(3) 0.003(3) -0.005(2) 0.006(3)
O10B 0.023(3) 0.020(3) 0.038(3) -0.001(2) -0.001(2) -0.003(2)
O11B 0.061(4) 0.039(4) 0.019(2) -0.001(2) -0.001(2) 0.028(3)
O7B 0.025(3) 0.015(3) 0.049(3) -0.005(2) 0.012(2) -0.004(2)
O8B 0.015(2) 0.020(2) 0.035(2) -0.0040(19) 0.0098(17) -0.0029(17)
O3B 0.015(2) 0.017(3) 0.020(2) -0.002(2) 0.0055(18) 0.001(2)
O4B 0.018(2) 0.020(3) 0.017(2) -0.002(2) 0.0040(18) -0.001(2)
C2B 0.012(3) 0.013(3) 0.015(3) 0.004(3) -0.001(2) 0.000(3)
C3B 0.018(4) 0.019(4) 0.014(3) 0.003(3) -0.004(3) 0.002(3)
O1B 0.018(2) 0.019(3) 0.0140(19) 0.004(2) 0.0045(17) 0.006(2)
O6B 0.015(2) 0.025(3) 0.016(2) 0.0044(19) 0.0044(18) 0.003(2)
C1B 0.015(3) 0.013(4) 0.016(3) -0.001(3) -0.004(2) -0.005(3)
O2B 0.024(2) 0.015(3) 0.0143(18) 0.001(2) -0.0013(17) 0.001(2)
O5B 0.024(3) 0.010(3) 0.012(2) -0.0020(18) -0.0010(18) 0.000(2)
C4B 0.011(3) 0.010(3) 0.022(3) 0.005(3) 0.007(2) -0.002(3)

loop_
_atom_type_symbol
_atom_type_description
_atom_type_scat_dispersion_real
_atom_type_scat_dispersion_imag
_atom_type_scat_source
C C 0.0033 0.0016 'International Tables Vol C Tables 4.2.6.8 and 6.1.1.4'
H H 0.0000 0.0000 'International Tables Vol C Tables 4.2.6.8 and 6.1.1.4'
N N 0.0061 0.0033 'International Tables Vol C Tables 4.2.6.8 and 6.1.1.4'
O O 0.0106 0.0060 'International Tables Vol C Tables 4.2.6.8 and 6.1.1.4'
Zn Zn 0.2839 1.4301 'International Tables Vol C Tables 4.2.6.8 and 6.1.1.4'

loop_
_exptl_crystal_face_index_h
_exptl_crystal_face_index_k
_exptl_crystal_face_index_l
_exptl_crystal_face_perp_dist
1 -1 0 0.0594
1 1 0 0.0721
0 2 -1 0.1119
0 -1 0 0.0594
-1 1 0 0.0827
-1 5 -3 0.1212
-1 -1 0 0.0984
0 1 0 0.0739
0 1 -5 0.1727
0 -1 5 0.0918
0 -5 -2 0.1196

loop_
_geom_angle_atom_site_label_1
_geom_angle_atom_site_label_2
_geom_angle_atom_site_label_3
_geom_angle
_geom_angle_site_symmetry_3
O2A Zn1A O3A 91.78(14) .
O2A Zn1A O4A 166.00(14) .
O2A Zn1A O6B 91.07(17) 1_556
O2A Zn1A O5B 80.88(10) .
O1A Zn1A O2A 100.96(15) .
O1A Zn1A O3A 158.71(14) .
O1A Zn1A O4A 90.04(14) .
O1A Zn1A O6B 79.30(16) 1_556
O1A Zn1A O5B 103.48(13) .
O3A Zn1A O6B 83.52(15) 1_556
O4A Zn1A O3A 80.46(14) .
O4A Zn1A O6B 99.53(15) 1_556
O5B Zn1A O3A 95.27(11) .
O5B Zn1A O4A 88.21(12) .
O5B Zn1A O6B 171.82(17) 1_556
C6A N1A H1A 109.5 .
C7A N1A H1A 109.5 .
C7A N1A C6A 109.5(5) .
C9A N1A H1A 109.5 .
C9A N1A C6A 108.4(6) .
C9A N1A C7A 110.4(5) .
C5A N2A H2A 109.2 .
C8A N2A H2A 109.2 .
C8A N2A C5A 109.7(5) .
C10A N2A H2A 109.2 .
C10A N2A C5A 110.1(5) .
C10A N2A C8A 109.5(6) .
N2A C5A H5AA 110.2 .
N2A C5A H5AB 110.2 .
N2A C5A C6A 107.6(6) .
H5AA C5A H5AB 108.5 .
C6A C5A H5AA 110.2 .
C6A C5A H5AB 110.2 .
N1A C6A C5A 107.9(4) .
N1A C6A H6AA 110.1 .
N1A C6A H6AB 110.1 .
C5A C6A H6AA 110.1 .
C5A C6A H6AB 110.1 .
H6AA C6A H6AB 108.4 .
N1A C7A H7AA 109.8 .
N1A C7A H7AB 109.8 .
N1A C7A C8A 109.5(7) .
H7AA C7A H7AB 108.2 .
C8A C7A H7AA 109.8 .
C8A C7A H7AB 109.8 .
N2A C8A C7A 107.6(6) .
N2A C8A H8AA 110.2 .
N2A C8A H8AB 110.2 .
C7A C8A H8AA 110.2 .
C7A C8A H8AB 110.2 .
H8AA C8A H8AB 108.5 .
N1A C9A H9AA 109.9 .
N1A C9A H9AB 109.9 .
N1A C9A C10A 108.8(5) .
H9AA C9A H9AB 108.3 .
C10A C9A H9AA 109.9 .
C10A C9A H9AB 109.9 .
N2A C10A C9A 107.5(5) .
N2A C10A H10A 110.2 .
N2A C10A H10B 110.2 .
C9A C10A H10A 110.2 .
C9A C10A H10B 110.2 .
H10A C10A H10B 108.5 .
H9AC O9A H9AD 109.4 .
H10E O10A H10F 109.6 .
H11A O11A H11B 109.3 .
C4A O2A Zn1A 112.3(3) .
C4A O5A Zn1B 112.6(3) .
O2A C4A C4B 117.4(4) .
O5A C4A O2A 125.2(5) .
O5A C4A C4B 117.4(4) .
C1A O6A Zn1B 112.5(3) 1_556
C1A O1A Zn1A 114.8(3) .
O6A C1A O1A 126.6(4) .
O6A C1A C1B 116.1(4) 1_556
O1A C1A C1B 117.3(4) 1_556
C2A O3A Zn1A 112.6(3) .
C3A O4A Zn1A 112.6(3) .
O3A C2A C3A 116.8(5) .
O8A C2A O3A 126.3(5) .
O8A C2A C3A 116.9(5) .
O4A C3A C2A 116.3(5) .
O7A C3A O4A 126.2(5) .
O7A C3A C2A 117.5(5) .
O5A Zn1B O6A 169.00(16) 1_554
O3B Zn1B O5A 93.56(10) .
O3B Zn1B O6A 86.55(10) 1_554
O3B Zn1B O4B 79.24(6) .
O3B Zn1B O2B 94.22(7) .
O4B Zn1B O5A 90.08(12) .
O4B Zn1B O6A 100.73(12) 1_554
O1B Zn1B O5A 102.70(11) .
O1B Zn1B O6A 79.61(10) 1_554
O1B Zn1B O3B 160.28(8) .
O1B Zn1B O4B 89.54(7) .
O1B Zn1B O2B 99.54(7) .
O2B Zn1B O5A 79.79(11) .
O2B Zn1B O6A 89.23(12) 1_554
O2B Zn1B O4B 167.64(8) .
C6B N1B H1B 109.0 .
C6B N1B C7B 110.5(5) .
C6B N1B C9B 109.9(6) .
C7B N1B H1B 109.0 .
C9B N1B H1B 109.0 .
C9B N1B C7B 109.5(5) .
C5B N2B H2B 108.9 .
C5B N2B C10B 110.0(5) .
C8B N2B H2B 108.9 .
C8B N2B C5B 110.2(5) .
C8B N2B C10B 109.8(6) .
C10B N2B H2B 108.9 .
N2B C5B H5BA 110.0 .
N2B C5B H5BB 110.0 .
N2B C5B C6B 108.5(6) .
H5BA C5B H5BB 108.4 .
C6B C5B H5BA 110.0 .
C6B C5B H5BB 110.0 .
N1B C6B C5B 107.9(5) .
N1B C6B H6BA 110.1 .
N1B C6B H6BB 110.1 .
C5B C6B H6BA 110.1 .
C5B C6B H6BB 110.1 .
H6BA C6B H6BB 108.4 .
N1B C7B H7BA 110.3 .
N1B C7B H7BB 110.3 .
N1B C7B C8B 106.9(6) .
H7BA C7B H7BB 108.6 .
C8B C7B H7BA 110.3 .
C8B C7B H7BB 110.3 .
N2B C8B C7B 108.6(5) .
N2B C8B H8BA 110.0 .
N2B C8B H8BB 110.0 .
C7B C8B H8BA 110.0 .
C7B C8B H8BB 110.0 .
H8BA C8B H8BB 108.4 .
N1B C9B H9BA 110.0 .
N1B C9B H9BB 110.0 .
N1B C9B C10B 108.7(5) .
H9BA C9B H9BB 108.3 .
C10B C9B H9BA 110.0 .
C10B C9B H9BB 110.0 .
N2B C10B C9B 107.4(5) .
N2B C10B H10C 110.2 .
N2B C10B H10D 110.2 .
C9B C10B H10C 110.2 .
C9B C10B H10D 110.2 .
H10C C10B H10D 108.5 .
H9BC O9B H9BD 109.7 .
H10G O10B H10H 109.6 .
H11C O11B H11D 109.4 .
C2B O3B Zn1B 113.48(6) .
C3B O4B Zn1B 112.8 .
O8B C2B O3B 125.6 .
O8B C2B C3B 118.4 .
O3B C2B C3B 116.0 .
O7B C3B O4B 126.6 .
O7B C3B C2B 117.5 .
O4B C3B C2B 115.9 .
C1B O1B Zn1B 113.3 .
C1B O6B Zn1A 113.17(9) 1_554
O1B C1B C1A 118.34(18) 1_554
O1B C1B O6B 126.2 .
O6B C1B C1A 115.41(17) 1_554
C4B O2B Zn1B 113.3 .
C4B O5B Zn1A 112.24(9) .
O2B C4B C4A 116.49(18) .
O5B C4B C4A 117.13(18) .
O5B C4B O2B 126.4 .

loop_
_geom_bond_atom_site_label_1
_geom_bond_atom_site_label_2
_geom_bond_distance
_geom_bond_site_symmetry_2
Zn1A O2A 2.074(4) .
Zn1A O1A 2.074(3) .
Zn1A O3A 2.098(3) .
Zn1A O4A 2.093(4) .
Zn1A O6B 2.140(3) 1_556
Zn1A O5B 2.090(3) .
N1A H1A 0.9800 .
N1A C6A 1.499(9) .
N1A C7A 1.485(9) .
N1A C9A 1.483(8) .
N2A H2A 0.9800 .
N2A C5A 1.506(8) .
N2A C8A 1.502(10) .
N2A C10A 1.486(8) .
C5A H5AA 0.9700 .
C5A H5AB 0.9700 .
C5A C6A 1.538(9) .
C6A H6AA 0.9700 .
C6A H6AB 0.9700 .
C7A H7AA 0.9700 .
C7A H7AB 0.9700 .
C7A C8A 1.506(11) .
C8A H8AA 0.9700 .
C8A H8AB 0.9700 .
C9A H9AA 0.9700 .
C9A H9AB 0.9700 .
C9A C10A 1.517(10) .
C10A H10A 0.9700 .
C10A H10B 0.9700 .
O9A H9AC 0.8525 .
O9A H9AD 0.8522 .
O10A H10E 0.8510 .
O10A H10F 0.8516 .
O11A H11A 0.8506 .
O11A H11B 0.8500 .
O2A C4A 1.264(5) .
O5A C4A 1.258(6) .
O5A Zn1B 2.102(4) .
C4A C4B 1.548(5) .
O6A C1A 1.238(5) .
O6A Zn1B 2.137(4) 1_556
O1A C1A 1.261(6) .
C1A C1B 1.563(7) 1_556
O3A C2A 1.258(7) .
O4A C3A 1.267(6) .
O8A C2A 1.251(6) .
O7A C3A 1.232(6) .
C2A C3A 1.565(8) .
Zn1B O6A 2.137(4) 1_554
Zn1B O3B 2.0816(16) .
Zn1B O4B 2.096(2) .
Zn1B O1B 2.0744(15) .
Zn1B O2B 2.0906(19) .
N1B H1B 0.9800 .
N1B C6B 1.486(9) .
N1B C7B 1.509(9) .
N1B C9B 1.497(8) .
N2B H2B 0.9800 .
N2B C5B 1.488(8) .
N2B C8B 1.484(10) .
N2B C10B 1.502(8) .
C5B H5BA 0.9700 .
C5B H5BB 0.9700 .
C5B C6B 1.524(9) .
C6B H6BA 0.9700 .
C6B H6BB 0.9700 .
C7B H7BA 0.9700 .
C7B H7BB 0.9700 .
C7B C8B 1.542(10) .
C8B H8BA 0.9700 .
C8B H8BB 0.9700 .
C9B H9BA 0.9700 .
C9B H9BB 0.9700 .
C9B C10B 1.527(10) .
C10B H10C 0.9700 .
C10B H10D 0.9700 .
O9B H9BC 0.8490 .
O9B H9BD 0.8518 .
O10B H10G 0.8526 .
O10B H10H 0.8511 .
O11B H11C 0.8514 .
O11B H11D 0.8495 .
O7B C3B 1.2472 .
O8B C2B 1.2310 .
O3B C2B 1.2652 .
O4B C3B 1.2617 .
C2B C3B 1.5583 .
O1B C1B 1.2393 .
O6B Zn1A 2.140(3) 1_554
O6B C1B 1.2752 .
C1B C1A 1.563(5) 1_554
O2B C4B 1.2593 .
O5B C4B 1.2551 .

loop_
_geom_hbond_atom_site_label_D
_geom_hbond_atom_site_label_H
_geom_hbond_atom_site_label_A
_geom_hbond_distance_DH
_geom_hbond_distance_HA
_geom_hbond_distance_DA
_geom_hbond_angle_DHA
_geom_hbond_site_symmetry_A
N1A H1A O9A 0.98 2.35 2.982(7) 121.8 2_657
N1A H1A O10A 0.98 1.96 2.751(8) 135.9 .
N2A H2A O8A 0.98 1.94 2.756(8) 138.6 1_455
N2A H2A O7A 0.98 2.08 2.875(7) 136.5 1_455
C6A H6AA O5B 0.97 2.42 3.020(8) 120.0 .
C7A H7AB O11A 0.97 2.26 3.151(10) 152.0 2_657
O9A H9AC O6B 0.85 2.10 2.896(7) 155.5 1_556
O9A H9AD O9B 0.85 2.07 2.918(5) 172.6 1_656
O10A H10E O3A 0.85 2.18 2.963(7) 153.6 2_657
O10A H10F O7A 0.85 2.01 2.834(7) 163.2 .
O11A H11A O3B 0.85 2.03 2.847(7) 160.3 1_655
O11A H11B O8A 0.85 1.95 2.786(7) 169.7 .
N1B H1B O10B 0.98 1.81 2.695(8) 148.1 .
N2B H2B O7B 0.98 2.27 2.972(6) 127.6 1_655
N2B H2B O8B 0.98 1.76 2.644(7) 147.6 1_655
C6B H6BB O5A 0.97 2.47 2.996(9) 114.0 .
C7B H7BA O11B 0.97 2.28 3.087(9) 139.5 2_546
O9B H9BC O8A 0.85 2.10 2.943(6) 170.6 1_454
O9B H9BD O6A 0.85 1.96 2.807(6) 173.2 1_554
O10B H10G O3B 0.85 2.13 2.965(6) 166.2 2_546
O10B H10H O7B 0.85 1.99 2.825(6) 166.5 .
O11B H11C O8B 0.85 1.97 2.784(6) 160.4 .
O11B H11D O3A 0.85 2.01 2.802(6) 155.0 1_455

loop_
_geom_torsion_atom_site_label_1
_geom_torsion_atom_site_label_2
_geom_torsion_atom_site_label_3
_geom_torsion_atom_site_label_4
_geom_torsion
_geom_torsion_site_symmetry_1
_geom_torsion_site_symmetry_4
Zn1A O2A C4A O5A 177.6(4) . .
Zn1A O2A C4A C4B -1.1(4) . .
Zn1A O1A C1A O6A 177.5(4) . .
Zn1A O1A C1A C1B -3.2(5) . 1_556
Zn1A O3A C2A O8A 174.4(5) . .
Zn1A O3A C2A C3A -8.3(6) . .
Zn1A O4A C3A O7A 171.1(5) . .
Zn1A O4A C3A C2A -10.1(6) . .
Zn1A O6B C1B C1A -1.6(2) 1_554 1_554
Zn1A O6B C1B O1B 179.30(10) 1_554 .
Zn1A O5B C4B C4A 2.65(19) . .
Zn1A O5B C4B O2B -175.49(9) . .
N1A C7A C8A N2A 16.4(7) . .
N1A C9A C10A N2A 19.2(9) . .
N2A C5A C6A N1A 16.1(7) . .
C5A N2A C8A C7A -70.3(7) . .
C5A N2A C10A C9A 49.1(8) . .
C6A N1A C7A C8A 50.7(6) . .
C6A N1A C9A C10A -72.7(7) . .
C7A N1A C6A C5A -69.8(6) . .
C7A N1A C9A C10A 47.2(9) . .
C8A N2A C5A C6A 50.7(7) . .
C8A N2A C10A C9A -71.5(7) . .
C9A N1A C6A C5A 50.7(7) . .
C9A N1A C7A C8A -68.5(8) . .
C10A N2A C5A C6A -69.9(7) . .
C10A N2A C8A C7A 50.6(7) . .
O2A C4A C4B O2B 177.2(3) . .
O2A C4A C4B O5B -1.1(4) . .
O5A C4A C4B O2B -1.6(4) . .
O5A C4A C4B O5B -179.9(3) . .
O3A C2A C3A O4A 13.1(7) . .
O3A C2A C3A O7A -168.0(5) . .
O8A C2A C3A O4A -169.4(5) . .
O8A C2A C3A O7A 9.6(8) . .
Zn1B O5A C4A O2A 178.1(4) . .
Zn1B O5A C4A C4B -3.3(5) . .
Zn1B O6A C1A O1A 176.1(4) 1_556 .
Zn1B O6A C1A C1B -3.2(5) 1_556 1_556
Zn1B O3B C2B O8B 170.4 . .
Zn1B O3B C2B C3B -8.9 . .
Zn1B O4B C3B O7B -164.9 . .
Zn1B O4B C3B C2B 14.4 . .
Zn1B O1B C1B C1A 0.6(2) . 1_554
Zn1B O1B C1B O6B 179.68(6) . .
Zn1B O2B C4B C4A 5.54(19) . .
Zn1B O2B C4B O5B -176.3 . .
N1B C7B C8B N2B -15.4(7) . .
N1B C9B C10B N2B -15.5(8) . .
N2B C5B C6B N1B -15.4(7) . .
C5B N2B C8B C7B 69.5(6) . .
C5B N2B C10B C9B -51.0(7) . .
C6B N1B C7B C8B -51.3(6) . .
C6B N1B C9B C10B 69.9(7) . .
C7B N1B C6B C5B 69.8(6) . .
C7B N1B C9B C10B -51.6(8) . .
C8B N2B C5B C6B -51.3(7) . .
C8B N2B C10B C9B 70.4(7) . .
C9B N1B C6B C5B -51.2(7) . .
C9B N1B C7B C8B 69.8(7) . .
C10B N2B C5B C6B 69.9(7) . .
C10B N2B C8B C7B -51.8(7) . .
O8B C2B C3B O7B -3.9 . .
O8B C2B C3B O4B 176.7 . .
O3B C2B C3B O7B 175.5 . .
O3B C2B C3B O4B -3.9 . .

loop_
_exptl_oxdiff_crystal_face_indexfrac_h
_exptl_oxdiff_crystal_face_indexfrac_k
_exptl_oxdiff_crystal_face_indexfrac_l
_exptl_oxdiff_crystal_face_x
_exptl_oxdiff_crystal_face_y
_exptl_oxdiff_crystal_face_z
0.9996 -0.9996 0.0023 0.0855 -0.0100 -0.0094
1.0001 1.0007 0.0002 0.0360 -0.0789 -0.0025
0.0003 2.0041 -0.9998 -0.0431 -0.0667 0.0787
-0.0003 -1.0001 0.0011 0.0248 0.0344 -0.0034
-0.9996 0.9996 -0.0023 -0.0855 0.0100 0.0094
-0.9931 5.0000 -3.0036 -0.1646 -0.1211 0.2387
-1.0001 -1.0007 -0.0002 -0.0360 0.0789 0.0025
0.0003 1.0001 -0.0011 -0.0248 -0.0344 0.0034
0.0094 0.9999 -4.9962 0.0087 -0.0234 0.3628
-0.0094 -0.9999 4.9962 -0.0087 0.0234 -0.3628
0.0024 -5.0008 -1.9928 0.1374 0.1765 0.1266

loop_
_twin_individual_id
_twin_individual_mass_fraction_refined
1 0.487(19)
2 0.513(19)
